data_7150174
loop_
_publ_author_name
'Cases, Manuel'
'Gonzalez-Lopez de Turiso, Felix'
'Hadjisoteriou, Maria S.'
'Pattenden, Gerald'

_publ_section_title
;
 Synthetic studies towards furanocembrane diterpenes. A total synthesis
 of bis-deoxylophotoxin.
;
_journal_issue 15
_journal_name_full 'Organic &amp; biomolecular chemistry'
_journal_page_first 2786
_journal_page_last 2804
_journal_paper_doi 10.1039/b504545b
_journal_volume 3
_journal_year 2005
_chemical_formula_moiety 'C22 H26 O6'
_chemical_formula_sum 'C22 H26 O6'
_chemical_formula_weight 386.43
_chemical_name_systematic
;
?
;
_space_group_IT_number 19
_symmetry_cell_setting orthorhombic
_symmetry_space_group_name_Hall 'P 2ac 2ab'
_symmetry_space_group_name_H-M 'P 21 21 21'
_atom_sites_solution_hydrogens geom
_atom_sites_solution_primary direct
_audit_creation_method SHELXL-97
_cell_angle_alpha 90.00
_cell_angle_beta 90.00
_cell_angle_gamma 90.00
_cell_formula_units_Z 4
_cell_length_a 6.565(4)
_cell_length_b 8.698(5)
_cell_length_c 34.72(2)
_cell_measurement_reflns_used 3656
_cell_measurement_temperature 150(2)
_cell_measurement_theta_max 22.4
_cell_measurement_theta_min 2.33
_cell_volume 1983(2)
_computing_cell_refinement 'Bruker SMART'
_computing_data_collection 'Bruker SMART'
_computing_data_reduction 'Bruker SAINT'
_computing_molecular_graphics 'Bruker SHELXTL'
_computing_publication_material 'Bruker SHELXTL; PLATON (Spek, 2002)'
_computing_structure_refinement 'SHELXL-97 (Sheldrick, 1997)'
_computing_structure_solution 'SHELXS-97 (Sheldrick, 1990)'
_diffrn_ambient_temperature 150(2)
_diffrn_measured_fraction_theta_full 0.970
_diffrn_measured_fraction_theta_max 0.970
_diffrn_measurement_device_type 'Bruker SMART1k CCD area detector'
_diffrn_measurement_method omega
_diffrn_radiation_monochromator 'silicon (111)'
_diffrn_radiation_source 'Daresbury Laboratory Station 9.8'
_diffrn_radiation_type synchrotron
_diffrn_radiation_wavelength 0.6861
_diffrn_reflns_av_R_equivalents 0.062
_diffrn_reflns_av_sigmaI/netI 0.058
_diffrn_reflns_limit_h_max 7
_diffrn_reflns_limit_h_min -7
_diffrn_reflns_limit_k_max 9
_diffrn_reflns_limit_k_min -9
_diffrn_reflns_limit_l_max 38
_diffrn_reflns_limit_l_min -38
_diffrn_reflns_number 5116
_diffrn_reflns_theta_full 22.40
_diffrn_reflns_theta_max 22.40
_diffrn_reflns_theta_min 2.27
_diffrn_standards_decay_% 0
_exptl_absorpt_coefficient_mu 0.094
_exptl_absorpt_correction_type none
_exptl_crystal_colour colourless
_exptl_crystal_density_diffrn 1.295
_exptl_crystal_density_method 'not measured'
_exptl_crystal_description needle
_exptl_crystal_F_000 824
_exptl_crystal_size_max 0.24
_exptl_crystal_size_mid 0.04
_exptl_crystal_size_min 0.01
_refine_diff_density_max 0.35
_refine_diff_density_min -0.35
_refine_diff_density_rms 0.08
_refine_ls_abs_structure_details 'Flack H D (1983), Acta Cryst. A39, 876-881'
_refine_ls_abs_structure_Flack -2(5)
_refine_ls_extinction_coef 0.014(5)
_refine_ls_extinction_expression Fc^*^=kFc[1+0.001xFc^2^\l^3^/sin(2\q)]^-1/4^
_refine_ls_extinction_method SHELXL
_refine_ls_goodness_of_fit_ref 1.09
_refine_ls_hydrogen_treatment 'riding model'
_refine_ls_matrix_type full
_refine_ls_number_parameters 254
_refine_ls_number_reflns 1651
_refine_ls_number_restraints 73
_refine_ls_restrained_S_all 1.07
_refine_ls_R_factor_all 0.0982
_refine_ls_R_factor_gt 0.0878
_refine_ls_shift/su_max 0.002
_refine_ls_shift/su_mean 0.000
_refine_ls_structure_factor_coef Fsqd
_refine_ls_weighting_details 'calc w=1/[\s^2^(Fo^2^)+(0.095P)^2^+7.56P] where P=(Fo^2^+2Fc^2^)/3'
_refine_ls_weighting_scheme calc
_refine_ls_wR_factor_gt 0.216
_refine_ls_wR_factor_ref 0.222
_reflns_number_gt 1456
_reflns_number_total 1651
_reflns_threshold_expression >2sigma(I)
_cod_data_source_file b504545b.txt
_cod_data_source_block PONEST
_cod_depositor_comments
;
The following automatic conversions were performed:
'_symmetry_cell_setting' value 'Orthorhombic' changed to 'orthorhombic'
according to '/home/saulius/struct/CIF-dictionaries/cif_core.dic'
dictionary named 'cif_core.dic' version 2.4.1 from 2010-06-29.

Automatic conversion script
Id: cif_fix_enum 1527 2010-12-29 10:47:43Z saulius 

The following automatic conversions were performed:

'_atom_sites_solution_hydrogens' value 'geometrically placed' was
changed to 'geom'.

Automatic conversion script
Id: cif_fix_values 6452 2018-10-05 10:23:21Z andrius 
;
_cod_database_code 7150174

loop_
_symmetry_equiv_pos_as_xyz
'x, y, z'
'-x+1/2, -y, z+1/2'
'-x, y+1/2, -z+1/2'
'x+1/2, -y+1/2, -z'

loop_
_atom_site_label
_atom_site_type_symbol
_atom_site_fract_x
_atom_site_fract_y
_atom_site_fract_z
_atom_site_U_iso_or_equiv
_atom_site_adp_type
_atom_site_occupancy
_atom_site_symmetry_multiplicity
_atom_site_calc_flag
_atom_site_refinement_flags
_atom_site_disorder_assembly
_atom_site_disorder_group
C1 C 0.0515(12) 0.5260(10) 0.8354(2) 0.0272(18) Uani 1 1 d U . .
H1 H 0.1424 0.4398 0.8436 0.033 Uiso 1 1 calc R . .
C2 C -0.0807(13) 0.4662(10) 0.8018(2) 0.0277(19) Uani 1 1 d U . .
H2A H -0.1733 0.5493 0.7933 0.033 Uiso 1 1 calc R . .
H2B H 0.0092 0.4399 0.7798 0.033 Uiso 1 1 calc R . .
C3 C -0.2056(13) 0.3270(11) 0.8122(2) 0.032(2) Uani 1 1 d U . .
O3 O -0.1313(9) 0.2426(7) 0.84192(17) 0.0352(15) Uani 1 1 d U . .
C4 C -0.3848(13) 0.2648(12) 0.8004(2) 0.035(2) Uani 1 1 d U . .
C5 C -0.4211(14) 0.1359(12) 0.8252(2) 0.040(2) Uani 1 1 d U . .
H5 H -0.5350 0.0689 0.8235 0.048 Uiso 1 1 calc R . .
C6 C -0.2731(14) 0.1241(10) 0.8506(3) 0.038(2) Uani 1 1 d U . .
C7 C -0.2328(16) 0.0579(10) 0.8880(3) 0.039(2) Uani 1 1 d U . .
H7 H -0.3484 0.0312 0.9031 0.047 Uiso 1 1 calc R . .
C8 C -0.0496(15) 0.0298(10) 0.9039(3) 0.037(2) Uani 1 1 d U . .
C9 C -0.0260(15) 0.0169(10) 0.9463(3) 0.040(2) Uani 1 1 d U . .
H9A H 0.0784 -0.0620 0.9520 0.048 Uiso 1 1 calc R . .
H9B H -0.1565 -0.0184 0.9575 0.048 Uiso 1 1 calc R . .
C10 C 0.0365(13) 0.1694(9) 0.9657(3) 0.0315(19) Uani 1 1 d U . .
H10 H 0.0210 0.1582 0.9942 0.038 Uiso 1 1 calc R . .
O10 O 0.2508(9) 0.2061(7) 0.95698(16) 0.0362(15) Uani 1 1 d U . .
C11 C -0.0749(13) 0.3152(9) 0.9528(2) 0.031(2) Uani 1 1 d U . .
H11 H -0.2144 0.2911 0.9438 0.037 Uiso 1 1 calc R . .
H11B H -0.0832 0.3908 0.9741 0.037 Uiso 1 1 calc R . .
C12 C 0.0543(13) 0.3758(10) 0.9202(2) 0.0281(19) Uani 1 1 d U . .
H12 H 0.0160 0.3157 0.8967 0.034 Uiso 1 1 calc R . .
O13 O 0.2036(8) 0.6391(7) 0.91207(15) 0.0296(14) Uani 1 1 d U . .
C13 C 0.0165(12) 0.5492(9) 0.9104(2) 0.0257(18) Uani 1 1 d U . .
H13 H -0.0802 0.5918 0.9299 0.031 Uiso 1 1 calc R . .
C14 C -0.0745(13) 0.5747(10) 0.8710(2) 0.0295(19) Uani 1 1 d U . .
H14A H -0.1053 0.6857 0.8684 0.035 Uiso 1 1 calc R . .
H14B H -0.2060 0.5192 0.8700 0.035 Uiso 1 1 calc R . .
C15 C 0.1881(12) 0.6548(10) 0.8203(2) 0.0253(18) Uani 1 1 d U . .
C16 C 0.3885(12) 0.6518(10) 0.8279(3) 0.032(2) Uani 1 1 d U . .
H16A H 0.4744 0.7313 0.8185 0.038 Uiso 1 1 calc R . .
H16B H 0.4445 0.5702 0.8426 0.038 Uiso 1 1 calc R . .
C17 C 0.0903(14) 0.7786(10) 0.7974(3) 0.037(2) Uani 1 1 d U . .
H17A H 0.1936 0.8533 0.7894 0.056 Uiso 1 1 calc R . .
H17B H -0.0130 0.8302 0.8131 0.056 Uiso 1 1 calc R . .
H17C H 0.0256 0.7339 0.7745 0.056 Uiso 1 1 calc R . .
C18 C -0.5157(13) 0.3229(13) 0.7701(3) 0.046(2) Uani 1 1 d U . .
H18 H -0.4790 0.4166 0.7579 0.055 Uiso 1 1 calc R . .
O18 O -0.6714(11) 0.2576(11) 0.7594(2) 0.066(2) Uani 1 1 d U . .
C19 C 0.1383(15) 0.0157(10) 0.8795(3) 0.040(2) Uani 1 1 d U . .
H19A H 0.1016 0.0268 0.8523 0.061 Uiso 1 1 calc R . .
H19B H 0.2007 -0.0853 0.8837 0.061 Uiso 1 1 calc R . .
H19C H 0.2354 0.0964 0.8866 0.061 Uiso 1 1 calc R . .
C20 C 0.2659(14) 0.3244(9) 0.9314(2) 0.0301(19) Uani 1 1 d U . .
O20 O 0.4292(9) 0.3663(7) 0.91994(19) 0.0403(17) Uani 1 1 d U . .
C21 C 0.2882(14) 0.6542(10) 0.9468(2) 0.0330(19) Uani 1 1 d U . .
O21 O 0.2153(11) 0.6064(7) 0.97610(17) 0.0402(16) Uani 1 1 d U . .
C22 C 0.4850(16) 0.7428(13) 0.9453(3) 0.054(3) Uani 1 1 d U . .
H22A H 0.5421 0.7510 0.9713 0.081 Uiso 1 1 calc R . .
H22B H 0.4593 0.8459 0.9351 0.081 Uiso 1 1 calc R . .
H22C H 0.5818 0.6890 0.9286 0.081 Uiso 1 1 calc R . .

loop_
_atom_site_aniso_label
_atom_site_aniso_U_11
_atom_site_aniso_U_22
_atom_site_aniso_U_33
_atom_site_aniso_U_23
_atom_site_aniso_U_13
_atom_site_aniso_U_12
C1 0.018(4) 0.028(4) 0.036(4) 0.001(4) -0.008(3) 0.004(4)
C2 0.026(5) 0.022(4) 0.035(4) -0.004(3) -0.006(4) -0.001(4)
C3 0.023(4) 0.042(5) 0.032(4) -0.004(4) -0.005(4) -0.008(4)
O3 0.029(3) 0.031(3) 0.046(3) 0.001(3) -0.006(3) -0.010(3)
C4 0.019(4) 0.049(5) 0.036(5) -0.015(4) 0.004(3) -0.002(4)
C5 0.029(5) 0.046(5) 0.046(5) -0.015(4) 0.010(4) -0.021(5)
C6 0.034(5) 0.026(5) 0.054(5) -0.003(4) 0.004(4) -0.011(4)
C7 0.041(5) 0.023(5) 0.053(5) -0.001(4) 0.008(4) -0.020(5)
C8 0.043(5) 0.013(4) 0.054(5) -0.002(4) 0.007(4) -0.009(4)
C9 0.036(5) 0.023(4) 0.060(5) -0.001(4) 0.010(4) -0.009(4)
C10 0.028(4) 0.018(4) 0.049(5) 0.012(3) 0.003(4) -0.002(4)
O10 0.031(3) 0.029(3) 0.048(3) 0.011(3) -0.004(3) 0.000(3)
C11 0.027(4) 0.020(4) 0.044(5) 0.002(4) 0.001(4) 0.012(4)
C12 0.025(4) 0.020(4) 0.040(5) 0.003(4) -0.004(4) 0.009(4)
O13 0.027(3) 0.024(3) 0.038(3) -0.004(3) -0.007(3) 0.006(3)
C13 0.016(4) 0.010(4) 0.050(4) 0.000(3) 0.009(4) 0.002(3)
C14 0.028(5) 0.022(4) 0.039(4) -0.001(3) -0.001(3) 0.001(4)
C15 0.021(4) 0.030(4) 0.026(4) -0.003(3) -0.006(3) -0.002(4)
C16 0.020(4) 0.014(4) 0.061(6) 0.000(4) -0.005(4) -0.014(4)
C17 0.035(5) 0.027(5) 0.050(5) 0.011(4) -0.007(4) -0.011(4)
C18 0.023(5) 0.059(7) 0.055(5) -0.018(5) -0.004(4) 0.009(5)
O18 0.038(4) 0.084(6) 0.078(5) -0.020(5) -0.014(4) -0.005(4)
C19 0.047(5) 0.022(5) 0.052(5) -0.002(4) 0.002(4) -0.006(5)
C20 0.031(4) 0.022(4) 0.037(4) 0.003(3) -0.004(4) 0.002(4)
O20 0.024(3) 0.026(3) 0.071(4) 0.002(3) 0.003(3) 0.002(3)
C21 0.036(5) 0.030(5) 0.033(4) -0.006(4) 0.001(4) 0.016(4)
O21 0.050(4) 0.033(3) 0.038(3) -0.002(3) -0.002(3) 0.006(3)
C22 0.050(6) 0.052(7) 0.059(6) -0.005(5) -0.014(5) -0.023(6)

loop_
_atom_type_symbol
_atom_type_description
_atom_type_scat_dispersion_real
_atom_type_scat_dispersion_imag
_atom_type_scat_source
C C 0.0033 0.0016 'International Tables Vol C Tables 4.2.6.8 and 6.1.1.4'
H H 0.0000 0.0000 'International Tables Vol C Tables 4.2.6.8 and 6.1.1.4'
O O 0.0106 0.0060 'International Tables Vol C Tables 4.2.6.8 and 6.1.1.4'

loop_
_geom_angle_atom_site_label_1
_geom_angle_atom_site_label_2
_geom_angle_atom_site_label_3
_geom_angle
_geom_angle_site_symmetry_1
_geom_angle_site_symmetry_3
_geom_angle_publ_flag
C15 C1 C14 112.9(7) . . ?
C15 C1 C2 108.4(6) . . ?
C14 C1 C2 113.3(7) . . ?
C15 C1 H1 107.3 . . ?
C14 C1 H1 107.3 . . ?
C2 C1 H1 107.3 . . ?
C3 C2 C1 113.2(7) . . ?
C3 C2 H2A 108.9 . . ?
C1 C2 H2A 108.9 . . ?
C3 C2 H2B 108.9 . . ?
C1 C2 H2B 108.9 . . ?
H2A C2 H2B 107.7 . . ?
O3 C3 C4 109.0(8) . . ?
O3 C3 C2 115.0(7) . . ?
C4 C3 C2 135.9(9) . . ?
C3 O3 C6 108.6(6) . . ?
C3 C4 C5 105.8(8) . . ?
C3 C4 C18 126.5(10) . . ?
C5 C4 C18 127.6(9) . . ?
C6 C5 C4 110.0(8) . . ?
C6 C5 H5 125.0 . . ?
C4 C5 H5 125.0 . . ?
C5 C6 O3 106.5(8) . . ?
C5 C6 C7 140.3(9) . . ?
O3 C6 C7 111.1(7) . . ?
C8 C7 C6 127.1(9) . . ?
C8 C7 H7 116.4 . . ?
C6 C7 H7 116.4 . . ?
C7 C8 C9 120.8(9) . . ?
C7 C8 C19 121.3(8) . . ?
C9 C8 C19 117.9(9) . . ?
C8 C9 C10 113.3(7) . . ?
C8 C9 H9A 108.9 . . ?
C10 C9 H9A 108.9 . . ?
C8 C9 H9B 108.9 . . ?
C10 C9 H9B 108.9 . . ?
H9A C9 H9B 107.7 . . ?
O10 C10 C11 102.5(6) . . ?
O10 C10 C9 110.5(7) . . ?
C11 C10 C9 117.2(7) . . ?
O10 C10 H10 108.8 . . ?
C11 C10 H10 108.8 . . ?
C9 C10 H10 108.8 . . ?
C20 O10 C10 111.5(7) . . ?
C12 C11 C10 103.9(7) . . ?
C12 C11 H11 111.0 . . ?
C10 C11 H11 111.0 . . ?
C12 C11 H11B 111.0 . . ?
C10 C11 H11B 111.0 . . ?
H11 C11 H11B 109.0 . . ?
C11 C12 C20 102.7(7) . . ?
C11 C12 C13 114.2(7) . . ?
C20 C12 C13 119.1(7) . . ?
C11 C12 H12 106.7 . . ?
C20 C12 H12 106.7 . . ?
C13 C12 H12 106.7 . . ?
C21 O13 C13 116.1(7) . . ?
O13 C13 C14 106.9(6) . . ?
O13 C13 C12 112.0(6) . . ?
C14 C13 C12 113.6(7) . . ?
O13 C13 H13 108.0 . . ?
C14 C13 H13 108.0 . . ?
C12 C13 H13 108.0 . . ?
C13 C14 C1 118.1(7) . . ?
C13 C14 H14A 107.8 . . ?
C1 C14 H14A 107.8 . . ?
C13 C14 H14B 107.8 . . ?
C1 C14 H14B 107.8 . . ?
H14A C14 H14B 107.1 . . ?
C16 C15 C17 122.9(9) . . ?
C16 C15 C1 119.5(8) . . ?
C17 C15 C1 117.5(7) . . ?
C15 C16 H16A 120.0 . . ?
C15 C16 H16B 120.0 . . ?
H16A C16 H16B 120.0 . . ?
C15 C17 H17A 109.5 . . ?
C15 C17 H17B 109.5 . . ?
H17A C17 H17B 109.5 . . ?
C15 C17 H17C 109.5 . . ?
H17A C17 H17C 109.5 . . ?
H17B C17 H17C 109.5 . . ?
O18 C18 C4 123.6(11) . . ?
O18 C18 H18 118.2 . . ?
C4 C18 H18 118.2 . . ?
C8 C19 H19A 109.5 . . ?
C8 C19 H19B 109.5 . . ?
H19A C19 H19B 109.5 . . ?
C8 C19 H19C 109.5 . . ?
H19A C19 H19C 109.5 . . ?
H19B C19 H19C 109.5 . . ?
O20 C20 O10 120.7(8) . . ?
O20 C20 C12 130.3(7) . . ?
O10 C20 C12 108.9(7) . . ?
O21 C21 O13 124.5(9) . . ?
O21 C21 C22 123.4(9) . . ?
O13 C21 C22 112.0(8) . . ?
C21 C22 H22A 109.5 . . ?
C21 C22 H22B 109.5 . . ?
H22A C22 H22B 109.5 . . ?
C21 C22 H22C 109.5 . . ?
H22A C22 H22C 109.5 . . ?
H22B C22 H22C 109.5 . . ?

loop_
_geom_bond_atom_site_label_1
_geom_bond_atom_site_label_2
_geom_bond_distance
_geom_bond_site_symmetry_2
_geom_bond_publ_flag
C1 C2 1.546(11) . ?
C1 C14 1.544(11) . ?
C1 C15 1.529(12) . ?
C1 H1 1.0000 . ?
C2 C3 1.507(12) . ?
C2 H2A 0.9900 . ?
C2 H2B 0.9900 . ?
C3 O3 1.357(10) . ?
C3 C4 1.359(12) . ?
O3 C6 1.421(10) . ?
C4 C5 1.433(14) . ?
C4 C18 1.447(12) . ?
C5 C6 1.318(13) . ?
C5 H5 0.9500 . ?
C6 C7 1.445(13) . ?
C7 C8 1.345(14) . ?
C7 H7 0.9500 . ?
C8 C9 1.485(13) . ?
C8 C19 1.501(13) . ?
C9 C10 1.544(12) . ?
C9 H9A 0.9900 . ?
C9 H9B 0.9900 . ?
C10 O10 1.474(11) . ?
C10 C11 1.531(11) . ?
C10 H10 1.0000 . ?
O10 C20 1.363(10) . ?
C11 C12 1.510(12) . ?
C11 H11 0.9900 . ?
C11 H11B 0.9900 . ?
C12 C20 1.510(12) . ?
C12 C13 1.566(11) . ?
C12 H12 1.0000 . ?
O13 C21 1.335(10) . ?
O13 C13 1.457(10) . ?
C13 C14 1.510(12) . ?
C13 H13 1.0000 . ?
C14 H14A 0.9900 . ?
C14 H14B 0.9900 . ?
C15 C16 1.342(11) . ?
C15 C17 1.484(12) . ?
C16 H16A 0.9500 . ?
C16 H16B 0.9500 . ?
C17 H17A 0.9800 . ?
C17 H17B 0.9800 . ?
C17 H17C 0.9800 . ?
C18 O18 1.228(12) . ?
C18 H18 0.9500 . ?
C19 H19A 0.9800 . ?
C19 H19B 0.9800 . ?
C19 H19C 0.9800 . ?
C20 O20 1.200(11) . ?
C21 O21 1.197(10) . ?
C21 C22 1.505(14) . ?
C22 H22A 0.9800 . ?
C22 H22B 0.9800 . ?
C22 H22C 0.9800 . ?

loop_
_geom_torsion_atom_site_label_1
_geom_torsion_atom_site_label_2
_geom_torsion_atom_site_label_3
_geom_torsion_atom_site_label_4
_geom_torsion
_geom_torsion_site_symmetry_1
_geom_torsion_site_symmetry_2
_geom_torsion_site_symmetry_3
_geom_torsion_site_symmetry_4
_geom_torsion_publ_flag
C15 C1 C2 C3 173.7(7) . . . . ?
C14 C1 C2 C3 -60.2(9) . . . . ?
C1 C2 C3 O3 -24.1(10) . . . . ?
C1 C2 C3 C4 152.3(10) . . . . ?
C4 C3 O3 C6 -2.4(9) . . . . ?
C2 C3 O3 C6 174.9(7) . . . . ?
O3 C3 C4 C5 1.0(9) . . . . ?
C2 C3 C4 C5 -175.5(9) . . . . ?
O3 C3 C4 C18 178.1(8) . . . . ?
C2 C3 C4 C18 1.6(16) . . . . ?
C3 C4 C5 C6 0.9(10) . . . . ?
C18 C4 C5 C6 -176.2(9) . . . . ?
C4 C5 C6 O3 -2.3(10) . . . . ?
C4 C5 C6 C7 158.4(11) . . . . ?
C3 O3 C6 C5 2.9(10) . . . . ?
C3 O3 C6 C7 -164.0(8) . . . . ?
C5 C6 C7 C8 161.7(12) . . . . ?
O3 C6 C7 C8 -38.2(13) . . . . ?
C6 C7 C8 C9 157.2(8) . . . . ?
C6 C7 C8 C19 -20.8(15) . . . . ?
C7 C8 C9 C10 -94.2(11) . . . . ?
C19 C8 C9 C10 83.9(10) . . . . ?
C8 C9 C10 O10 -72.5(10) . . . . ?
C8 C9 C10 C11 44.4(12) . . . . ?
C11 C10 O10 C20 -18.6(9) . . . . ?
C9 C10 O10 C20 107.0(7) . . . . ?
O10 C10 C11 C12 30.3(8) . . . . ?
C9 C10 C11 C12 -90.8(9) . . . . ?
C10 C11 C12 C20 -30.9(9) . . . . ?
C10 C11 C12 C13 -161.3(7) . . . . ?
C21 O13 C13 C14 168.4(7) . . . . ?
C21 O13 C13 C12 -66.5(9) . . . . ?
C11 C12 C13 O13 124.4(8) . . . . ?
C20 C12 C13 O13 2.6(11) . . . . ?
C11 C12 C13 C14 -114.3(8) . . . . ?
C20 C12 C13 C14 123.9(8) . . . . ?
O13 C13 C14 C1 61.0(9) . . . . ?
C12 C13 C14 C1 -63.2(10) . . . . ?
C15 C1 C14 C13 -90.3(9) . . . . ?
C2 C1 C14 C13 146.0(7) . . . . ?
C14 C1 C15 C16 103.1(9) . . . . ?
C2 C1 C15 C16 -130.6(8) . . . . ?
C14 C1 C15 C17 -77.0(9) . . . . ?
C2 C1 C15 C17 49.3(9) . . . . ?
C3 C4 C18 O18 176.4(9) . . . . ?
C5 C4 C18 O18 -7.1(15) . . . . ?
C10 O10 C20 O20 -177.4(8) . . . . ?
C10 O10 C20 C12 -1.0(9) . . . . ?
C11 C12 C20 O20 -163.6(9) . . . . ?
C13 C12 C20 O20 -36.2(14) . . . . ?
C11 C12 C20 O10 20.4(9) . . . . ?
C13 C12 C20 O10 147.8(7) . . . . ?
C13 O13 C21 O21 -4.2(12) . . . . ?
C13 O13 C21 C22 177.5(7) . . . . ?

loop_
_cod_related_entry_id
_cod_related_entry_database
_cod_related_entry_code
1 ChemSpider 30653338
